data_7107092
loop_
_publ_author_name
'Celedonio Alvarez'
'Romen Carrillo'
'Raul Garcia-Rodriguez'
'Daniel Miguel'

_publ_section_title
;
 pH-driven dynamic stereoinduction: epimerization upon dimerization in
 rhenium(I) complexes
;
_journal_name_full Chem.Commun.
_journal_page_first 12765
_journal_paper_doi 10.1039/c1cc14799d
_journal_volume 47
_journal_year 2011
_chemical_formula_sum 'C25 H22 Cl2 N2 O10 Re2'
_chemical_formula_weight 953.75
_chemical_name_systematic
;
?
;
_space_group_IT_number 2
_symmetry_cell_setting triclinic
_symmetry_space_group_name_Hall '-P 1'
_symmetry_space_group_name_H-M 'P -1'
_atom_sites_solution_hydrogens geom
_atom_sites_solution_primary direct
_atom_sites_solution_secondary difmap
_audit_creation_method SHELXL-97
_cell_angle_alpha 76.752(7)
_cell_angle_beta 76.379(7)
_cell_angle_gamma 64.443(7)
_cell_formula_units_Z 2
_cell_length_a 9.771(4)
_cell_length_b 10.788(5)
_cell_length_c 16.627(7)
_cell_measurement_reflns_used 1011
_cell_measurement_temperature 298(2)
_cell_measurement_theta_max 28.187
_cell_measurement_theta_min 2.305
_cell_volume 1520.3(11)
_computing_cell_refinement 'Bruker SMART'
_computing_data_collection 'Bruker SMART'
_computing_data_reduction 'Bruker SHELXTL'
_computing_molecular_graphics 'Bruker SHELXTL'
_computing_publication_material 'Bruker SHELXTL'
_computing_structure_refinement 'SHELXL-97 (Sheldrick, 1997)'
_computing_structure_solution
;
M. C. Burla, M. Camalli, B. Carrozzini, G. L. Cascarano, C. Giacovazzo,
G. Polidori and R. Spagna. J. Appl. Cryst. (2003). 36, 1103.'
;
_diffrn_ambient_temperature 298(2)
_diffrn_measured_fraction_theta_full 0.983
_diffrn_measured_fraction_theta_max 0.983
_diffrn_measurement_device_type 'CCD area detector'
_diffrn_measurement_method 'phi and omega scans'
_diffrn_radiation_monochromator graphite
_diffrn_radiation_source 'fine-focus sealed tube'
_diffrn_radiation_type MoK\a
_diffrn_radiation_wavelength 0.71073
_diffrn_reflns_av_R_equivalents 0.0562
_diffrn_reflns_av_sigmaI/netI 0.0646
_diffrn_reflns_limit_h_max 13
_diffrn_reflns_limit_h_min -13
_diffrn_reflns_limit_k_max 14
_diffrn_reflns_limit_k_min -14
_diffrn_reflns_limit_l_max 22
_diffrn_reflns_limit_l_min -22
_diffrn_reflns_number 15221
_diffrn_reflns_theta_full 28.30
_diffrn_reflns_theta_max 28.30
_diffrn_reflns_theta_min 1.27
_exptl_absorpt_coefficient_mu 8.186
_exptl_absorpt_correction_T_max 1.000000
_exptl_absorpt_correction_T_min 0.322144
_exptl_absorpt_correction_type multi-scan
_exptl_absorpt_process_details SADABS
_exptl_crystal_colour COLORLESS
_exptl_crystal_density_diffrn 2.083
_exptl_crystal_density_method 'not measured'
_exptl_crystal_description BLOCK
_exptl_crystal_F_000 900
_exptl_crystal_size_max 0.25
_exptl_crystal_size_mid 0.22
_exptl_crystal_size_min 0.09
_refine_diff_density_max 2.021
_refine_diff_density_min -1.218
_refine_diff_density_rms 0.186
_refine_ls_extinction_method none
_refine_ls_goodness_of_fit_ref 0.982
_refine_ls_hydrogen_treatment constr
_refine_ls_matrix_type full
_refine_ls_number_parameters 372
_refine_ls_number_reflns 7427
_refine_ls_number_restraints 0
_refine_ls_restrained_S_all 0.982
_refine_ls_R_factor_all 0.0585
_refine_ls_R_factor_gt 0.0391
_refine_ls_shift/su_max 0.001
_refine_ls_shift/su_mean 0.000
_refine_ls_structure_factor_coef Fsqd
_refine_ls_weighting_details 'calc w=1/[\s^2^(Fo^2^)+(0.0479P)^2^+0.0000P] where P=(Fo^2^+2Fc^2^)/3'
_refine_ls_weighting_scheme calc
_refine_ls_wR_factor_gt 0.0907
_refine_ls_wR_factor_ref 0.0976
_reflns_number_gt 5447
_reflns_number_total 7427
_reflns_threshold_expression >2sigma(I)
_cod_data_source_file c1cc14799d.txt
_cod_data_source_block Compound_2_rg534cm
_cod_original_sg_symbol_H-M P-1
_cod_database_code 7107092

loop_
_symmetry_equiv_pos_as_xyz
'x, y, z'
'-x, -y, -z'

loop_
_atom_site_label
_atom_site_type_symbol
_atom_site_fract_x
_atom_site_fract_y
_atom_site_fract_z
_atom_site_U_iso_or_equiv
_atom_site_adp_type
_atom_site_occupancy
_atom_site_symmetry_multiplicity
_atom_site_calc_flag
_atom_site_refinement_flags
Re1 Re 0.74435(3) 0.61877(2) 0.323799(15) 0.03099(8) Uani 1 1 d .
Re2 Re 0.56819(3) 0.76671(3) 0.151774(16) 0.03562(8) Uani 1 1 d .
C1 C 0.7356(8) 0.7949(7) 0.3317(5) 0.0440(16) Uani 1 1 d .
O1 O 0.7385(8) 0.8992(6) 0.3376(4) 0.0731(18) Uani 1 1 d .
C2 C 0.6745(8) 0.5971(7) 0.4414(4) 0.0403(15) Uani 1 1 d .
O2 O 0.6325(7) 0.5822(6) 0.5127(3) 0.0626(15) Uani 1 1 d .
C3 C 0.9414(8) 0.5443(8) 0.3551(5) 0.0464(17) Uani 1 1 d .
O3 O 1.0616(6) 0.4977(7) 0.3754(4) 0.0693(17) Uani 1 1 d .
C4 C 0.6030(8) 0.9293(8) 0.1503(5) 0.0498(18) Uani 1 1 d .
O4 O 0.6227(8) 1.0268(6) 0.1480(5) 0.078(2) Uani 1 1 d .
C5 C 0.6309(10) 0.7852(8) 0.0339(5) 0.0513(19) Uani 1 1 d .
O5 O 0.6701(9) 0.7901(7) -0.0368(4) 0.0817(19) Uani 1 1 d .
C6 C 0.3649(10) 0.8835(8) 0.1285(6) 0.058(2) Uani 1 1 d .
O6 O 0.2432(7) 0.9533(7) 0.1160(5) 0.087(2) Uani 1 1 d .
N1 N 0.7808(6) 0.4165(5) 0.2960(3) 0.0338(11) Uani 1 1 d .
N2 N 0.5255(6) 0.5789(5) 0.1650(3) 0.0359(12) Uani 1 1 d .
O7 O 0.7894(5) 0.6339(4) 0.1915(3) 0.0322(9) Uani 1 1 d .
O8 O 0.5218(5) 0.7054(4) 0.2827(3) 0.0325(9) Uani 1 1 d .
O9 O 1.1067(11) 0.6026(9) 0.0171(4) 0.106(3) Uani 1 1 d .
O10 O 0.3083(7) 0.7593(6) 0.4497(3) 0.0637(15) Uani 1 1 d .
C11 C 0.7464(8) 0.3155(7) 0.3517(4) 0.0399(15) Uani 1 1 d .
H11 H 0.6996 0.3331 0.4059 0.048 Uiso 1 1 calc R
C12 C 0.7779(9) 0.1899(7) 0.3309(5) 0.0501(18) Uani 1 1 d .
H12 H 0.7521 0.1233 0.3699 0.060 Uiso 1 1 calc R
C13 C 0.8497(10) 0.1631(8) 0.2501(5) 0.059(2) Uani 1 1 d .
H13 H 0.8727 0.0780 0.2344 0.071 Uiso 1 1 calc R
C14 C 0.8861(9) 0.2638(7) 0.1936(5) 0.0535(19) Uani 1 1 d .
H14 H 0.9349 0.2475 0.1395 0.064 Uiso 1 1 calc R
C15 C 0.8487(7) 0.3900(7) 0.2190(4) 0.0380(14) Uani 1 1 d .
C16 C 0.8823(7) 0.5066(7) 0.1598(4) 0.0362(14) Uani 1 1 d .
H16 H 0.8568 0.5128 0.1051 0.043 Uiso 1 1 calc R
C17 C 1.0535(8) 0.4809(8) 0.1492(5) 0.0504(18) Uani 1 1 d .
H17A H 1.0807 0.4729 0.2032 0.060 Uiso 1 1 calc R
H17B H 1.1170 0.3946 0.1269 0.060 Uiso 1 1 calc R
C18 C 1.0824(9) 0.6003(9) 0.0902(5) 0.057(2) Uani 1 1 d .
C19 C 1.0819(13) 0.7110(11) 0.1292(7) 0.087(3) Uani 1 1 d .
H19A H 1.1786 0.6806 0.1480 0.130 Uiso 1 1 calc R
H19B H 1.0005 0.7307 0.1760 0.130 Uiso 1 1 calc R
H19C H 1.0664 0.7935 0.0889 0.130 Uiso 1 1 calc R
C21 C 0.5575(8) 0.5021(7) 0.1027(5) 0.0444(16) Uani 1 1 d .
H21 H 0.6054 0.5272 0.0501 0.053 Uiso 1 1 calc R
C22 C 0.5211(9) 0.3895(8) 0.1157(6) 0.055(2) Uani 1 1 d .
H22 H 0.5450 0.3384 0.0725 0.066 Uiso 1 1 calc R
C23 C 0.4496(9) 0.3525(8) 0.1921(5) 0.0522(18) Uani 1 1 d .
H23 H 0.4232 0.2768 0.2013 0.063 Uiso 1 1 calc R
C24 C 0.4168(8) 0.4281(7) 0.2556(5) 0.0447(16) Uani 1 1 d .
H24 H 0.3665 0.4048 0.3079 0.054 Uiso 1 1 calc R
C25 C 0.4596(7) 0.5393(7) 0.2408(4) 0.0364(14) Uani 1 1 d .
C26 C 0.4298(7) 0.6260(7) 0.3069(4) 0.0335(13) Uani 1 1 d .
H26 H 0.4611 0.5626 0.3581 0.040 Uiso 1 1 calc R
C27 C 0.2607(7) 0.7163(7) 0.3264(5) 0.0434(16) Uani 1 1 d .
H27A H 0.2016 0.6636 0.3263 0.052 Uiso 1 1 calc R
H27B H 0.2338 0.7955 0.2826 0.052 Uiso 1 1 calc R
C28 C 0.2164(8) 0.7686(8) 0.4105(5) 0.0455(17) Uani 1 1 d .
C29 C 0.0468(10) 0.8293(13) 0.4442(7) 0.099(4) Uani 1 1 d .
H29A H 0.0263 0.8971 0.4790 0.149 Uiso 1 1 calc R
H29B H 0.0167 0.7566 0.4766 0.149 Uiso 1 1 calc R
H29C H -0.0105 0.8728 0.3985 0.149 Uiso 1 1 calc R
C90 C 0.6421(14) 0.9569(12) 0.6347(11) 0.128(6) Uani 1 1 d .
H90A H 0.5469 0.9782 0.6739 0.153 Uiso 1 1 calc R
H90B H 0.6413 1.0439 0.6017 0.153 Uiso 1 1 calc R
Cl91 Cl 0.6445(6) 0.8553(5) 0.5695(3) 0.1546(16) Uani 1 1 d .
Cl92 Cl 0.7907(4) 0.8881(4) 0.6901(3) 0.1275(13) Uani 1 1 d .

loop_
_atom_site_aniso_label
_atom_site_aniso_U_11
_atom_site_aniso_U_22
_atom_site_aniso_U_33
_atom_site_aniso_U_23
_atom_site_aniso_U_13
_atom_site_aniso_U_12
Re1 0.03479(13) 0.03483(14) 0.02785(14) -0.00504(10) -0.00189(10) -0.01930(11)
Re2 0.04317(15) 0.03293(15) 0.03174(15) 0.00204(11) -0.00620(11) -0.01923(12)
C1 0.054(4) 0.048(4) 0.040(4) -0.006(3) -0.009(3) -0.030(3)
O1 0.101(5) 0.055(4) 0.088(5) -0.009(3) -0.024(4) -0.050(4)
C2 0.047(4) 0.051(4) 0.028(4) -0.014(3) -0.001(3) -0.023(3)
O2 0.082(4) 0.081(4) 0.032(3) -0.009(3) 0.002(3) -0.044(3)
C3 0.041(4) 0.058(5) 0.048(4) -0.011(4) -0.006(3) -0.026(3)
O3 0.046(3) 0.084(4) 0.081(5) -0.014(4) -0.021(3) -0.023(3)
C4 0.050(4) 0.040(4) 0.055(5) -0.006(4) -0.004(4) -0.017(3)
O4 0.098(5) 0.045(3) 0.104(6) -0.006(3) -0.020(4) -0.041(3)
C5 0.072(5) 0.045(4) 0.036(4) 0.004(3) -0.004(4) -0.030(4)
O5 0.116(5) 0.077(4) 0.035(4) 0.005(3) 0.000(3) -0.034(4)
C6 0.054(5) 0.051(5) 0.072(6) 0.001(4) -0.015(4) -0.026(4)
O6 0.057(4) 0.063(4) 0.128(7) 0.021(4) -0.043(4) -0.014(3)
N1 0.038(3) 0.034(3) 0.029(3) -0.005(2) -0.004(2) -0.015(2)
N2 0.040(3) 0.036(3) 0.035(3) -0.002(2) -0.010(2) -0.018(2)
O7 0.033(2) 0.037(2) 0.028(2) -0.0024(18) -0.0013(17) -0.0174(19)
O8 0.033(2) 0.038(2) 0.029(2) -0.0038(19) -0.0039(17) -0.0175(19)
O9 0.168(8) 0.138(7) 0.041(4) -0.016(4) 0.018(4) -0.103(7)
O10 0.070(4) 0.086(4) 0.037(3) -0.015(3) -0.006(3) -0.030(3)
C11 0.053(4) 0.037(4) 0.031(4) 0.004(3) -0.010(3) -0.022(3)
C12 0.067(5) 0.040(4) 0.050(5) 0.010(3) -0.017(4) -0.032(4)
C13 0.087(6) 0.040(4) 0.056(5) -0.005(4) -0.016(5) -0.028(4)
C14 0.073(5) 0.040(4) 0.041(4) -0.009(3) -0.006(4) -0.017(4)
C15 0.040(3) 0.037(3) 0.034(4) -0.006(3) -0.004(3) -0.013(3)
C16 0.044(3) 0.042(4) 0.024(3) -0.002(3) -0.003(3) -0.021(3)
C17 0.040(4) 0.056(5) 0.047(5) -0.012(4) 0.001(3) -0.013(3)
C18 0.048(4) 0.079(6) 0.050(5) -0.021(4) 0.011(4) -0.033(4)
C19 0.103(8) 0.103(8) 0.075(7) -0.020(6) 0.002(6) -0.065(7)
C21 0.054(4) 0.049(4) 0.035(4) -0.011(3) -0.009(3) -0.022(3)
C22 0.065(5) 0.050(4) 0.063(6) -0.021(4) -0.018(4) -0.024(4)
C23 0.060(4) 0.047(4) 0.057(5) -0.009(4) -0.007(4) -0.028(4)
C24 0.046(4) 0.045(4) 0.051(5) -0.005(3) -0.004(3) -0.027(3)
C25 0.033(3) 0.039(3) 0.038(4) -0.002(3) -0.005(3) -0.016(3)
C26 0.033(3) 0.041(3) 0.031(3) -0.007(3) 0.001(3) -0.022(3)
C27 0.040(3) 0.052(4) 0.043(4) -0.009(3) -0.003(3) -0.023(3)
C28 0.042(4) 0.047(4) 0.040(4) -0.013(3) 0.007(3) -0.016(3)
C29 0.045(5) 0.141(10) 0.091(8) -0.062(8) 0.007(5) -0.005(6)
C90 0.089(8) 0.065(7) 0.229(19) -0.038(9) -0.038(10) -0.016(6)
Cl91 0.154(4) 0.164(4) 0.130(4) -0.039(3) -0.042(3) -0.029(3)
Cl92 0.118(3) 0.112(3) 0.160(4) -0.011(2) -0.052(3) -0.042(2)

loop_
_atom_type_symbol
_atom_type_description
_atom_type_scat_dispersion_real
_atom_type_scat_dispersion_imag
_atom_type_scat_source
C C 0.0033 0.0016 'International Tables Vol C Tables 4.2.6.8 and 6.1.1.4'
H H 0.0000 0.0000 'International Tables Vol C Tables 4.2.6.8 and 6.1.1.4'
N N 0.0061 0.0033 'International Tables Vol C Tables 4.2.6.8 and 6.1.1.4'
O O 0.0106 0.0060 'International Tables Vol C Tables 4.2.6.8 and 6.1.1.4'
Re Re -1.0185 7.2310 'International Tables Vol C Tables 4.2.6.8 and 6.1.1.4'
Cl Cl 0.1484 0.1585 'International Tables Vol C Tables 4.2.6.8 and 6.1.1.4'

loop_
_geom_angle_atom_site_label_1
_geom_angle_atom_site_label_2
_geom_angle_atom_site_label_3
_geom_angle
C3 Re1 C1 86.2(3)
C3 Re1 C2 84.5(3)
C1 Re1 C2 88.4(3)
C3 Re1 O7 103.9(3)
C1 Re1 O7 97.9(2)
C2 Re1 O7 169.8(2)
C3 Re1 O8 177.7(3)
C1 Re1 O8 93.7(2)
C2 Re1 O8 97.8(2)
O7 Re1 O8 73.85(16)
C3 Re1 N1 91.1(3)
C1 Re1 N1 170.7(3)
C2 Re1 N1 100.2(2)
O7 Re1 N1 74.07(18)
O8 Re1 N1 88.62(17)
C5 Re2 C6 86.3(4)
C5 Re2 C4 87.6(3)
C6 Re2 C4 89.3(3)
C5 Re2 O8 169.2(3)
C6 Re2 O8 100.6(3)
C4 Re2 O8 100.6(3)
C5 Re2 O7 99.4(3)
C6 Re2 O7 174.3(3)
C4 Re2 O7 90.7(2)
O8 Re2 O7 73.78(16)
C5 Re2 N2 97.1(3)
C6 Re2 N2 91.7(3)
C4 Re2 N2 175.2(3)
O8 Re2 N2 74.57(18)
O7 Re2 N2 87.81(17)
O1 C1 Re1 176.2(7)
O2 C2 Re1 179.2(6)
O3 C3 Re1 179.0(8)
O4 C4 Re2 178.7(8)
O5 C5 Re2 177.0(7)
O6 C6 Re2 178.8(9)
C15 N1 C11 118.4(6)
C15 N1 Re1 115.9(4)
C11 N1 Re1 125.6(4)
C25 N2 C21 118.2(6)
C25 N2 Re2 116.0(4)
C21 N2 Re2 125.8(5)
C16 O7 Re1 115.2(4)
C16 O7 Re2 120.7(4)
Re1 O7 Re2 104.55(17)
C26 O8 Re2 115.0(3)
C26 O8 Re1 118.5(4)
Re2 O8 Re1 104.48(17)
C12 C11 N1 122.4(7)
C11 C12 C13 118.7(7)
C14 C13 C12 119.4(7)
C13 C14 C15 118.7(7)
N1 C15 C14 122.4(7)
N1 C15 C16 115.9(5)
C14 C15 C16 121.7(6)
O7 C16 C15 109.2(5)
O7 C16 C17 109.6(5)
C15 C16 C17 111.4(6)
C18 C17 C16 109.8(6)
O9 C18 C19 122.1(9)
O9 C18 C17 121.2(8)
C19 C18 C17 116.7(8)
C22 C21 N2 121.8(7)
C23 C22 C21 119.6(7)
C22 C23 C24 119.5(7)
C23 C24 C25 119.2(7)
N2 C25 C24 121.5(6)
N2 C25 C26 115.8(5)
C24 C25 C26 122.6(6)
O8 C26 C25 110.2(5)
O8 C26 C27 112.2(5)
C25 C26 C27 111.3(5)
C26 C27 C28 113.3(6)
O10 C28 C29 120.6(7)
O10 C28 C27 122.9(6)
C29 C28 C27 116.4(7)
Cl91 C90 Cl92 115.8(7)

loop_
_geom_bond_atom_site_label_1
_geom_bond_atom_site_label_2
_geom_bond_distance
Re1 C3 1.889(7)
Re1 C1 1.898(7)
Re1 C2 1.909(7)
Re1 O7 2.122(4)
Re1 O8 2.173(4)
Re1 N1 2.195(5)
Re2 C5 1.901(8)
Re2 C6 1.914(8)
Re2 C4 1.920(7)
Re2 O8 2.125(4)
Re2 O7 2.174(4)
Re2 N2 2.193(5)
C1 O1 1.164(8)
C2 O2 1.157(8)
C3 O3 1.160(8)
C4 O4 1.139(9)
C5 O5 1.145(9)
C6 O6 1.139(9)
N1 C15 1.329(8)
N1 C11 1.366(8)
N2 C25 1.340(8)
N2 C21 1.369(8)
O7 C16 1.420(7)
O8 C26 1.428(7)
O9 C18 1.180(10)
O10 C28 1.187(9)
C11 C12 1.361(10)
C12 C13 1.394(12)
C13 C14 1.377(11)
C14 C15 1.388(9)
C15 C16 1.515(9)
C16 C17 1.545(9)
C17 C18 1.519(11)
C18 C19 1.482(12)
C21 C22 1.365(10)
C22 C23 1.360(11)
C23 C24 1.376(10)
C24 C25 1.387(9)
C25 C26 1.501(9)
C26 C27 1.512(9)
C27 C28 1.526(10)
C28 C29 1.511(11)
C90 Cl91 1.698(14)
C90 Cl92 1.702(13)
